data_4345641
loop_
_publ_author_name
'Huang, Chao'
'Han, Xiao'
'Shao, ZhiChao'
'Gao, Kuan'
'Liu, Mengjia'
'Wang, Yanjie'
'Wu, Jie'
'Hou, Hongwei'
'Mi, Liwei'

_publ_section_title
;
 Solvent-Induced Assembly of Sliver Coordination Polymers (CPs) as
 Cooperative Catalysts for Synthesizing of Cyclopentenone[b]pyrroles
 Frameworks.
;
_journal_issue 9
_journal_name_full 'Inorganic chemistry'
_journal_page_first 4874
_journal_page_last 4884
_journal_paper_doi 10.1021/acs.inorgchem.6b03091
_journal_volume 56
_journal_year 2017
_chemical_formula_moiety 'C10 H6 Ag4 N16 O2'
_chemical_formula_sum 'C10 H6 Ag4 N16 O2'
_chemical_formula_weight 813.79
_chemical_name_systematic
; 
 ? 
;
_space_group_IT_number 2
_symmetry_cell_setting triclinic
_symmetry_space_group_name_Hall '-P 1'
_symmetry_space_group_name_H-M 'P -1'
_atom_sites_solution_hydrogens geom
_atom_sites_solution_primary direct
_atom_sites_solution_secondary difmap
_audit_creation_method SHELXL-97
_cell_angle_alpha 89.02(3)
_cell_angle_beta 80.84(3)
_cell_angle_gamma 64.50(3)
_cell_formula_units_Z 2
_cell_length_a 9.6529(19)
_cell_length_b 9.6649(19)
_cell_length_c 10.875(2)
_cell_measurement_reflns_used 2986
_cell_measurement_temperature 293(2)
_cell_measurement_theta_max 27.9203
_cell_measurement_theta_min 2.3386
_cell_volume 902.6(4)
_computing_cell_refinement 'CrystalClear (Rigaku/MSC Inc., 2006)'
_computing_data_collection 'CrystalClear (Rigaku/MSC Inc., 2006)'
_computing_data_reduction 'CrystalClear (Rigaku/MSC Inc., 2006)'
_computing_molecular_graphics SHELXTL
_computing_publication_material SHELXTL
_computing_structure_refinement 'SHELXL-97 (Sheldrick, 1997)'
_computing_structure_solution 'SHELXS-97 (Sheldrick, 1990)'
_diffrn_ambient_temperature 293(2)
_diffrn_detector_area_resol_mean 28.5714
_diffrn_measured_fraction_theta_full 0.980
_diffrn_measured_fraction_theta_max 0.980
_diffrn_measurement_device_type Saturn724
_diffrn_measurement_method dtprofit.ref
_diffrn_radiation_monochromator graphite
_diffrn_radiation_source 'fine-focus sealed tube'
_diffrn_radiation_type MoK\a
_diffrn_radiation_wavelength 0.71073
_diffrn_reflns_av_R_equivalents 0.0219
_diffrn_reflns_av_sigmaI/netI 0.0227
_diffrn_reflns_limit_h_max 12
_diffrn_reflns_limit_h_min -12
_diffrn_reflns_limit_k_max 12
_diffrn_reflns_limit_k_min -12
_diffrn_reflns_limit_l_max 14
_diffrn_reflns_limit_l_min -14
_diffrn_reflns_number 10380
_diffrn_reflns_theta_full 27.92
_diffrn_reflns_theta_max 27.92
_diffrn_reflns_theta_min 2.34
_diffrn_standards_interval_count 4239
_diffrn_standards_number 4239
_exptl_absorpt_coefficient_mu 4.329
_exptl_absorpt_correction_T_max 0.5628
_exptl_absorpt_correction_T_min 0.3769
_exptl_absorpt_correction_type numerical
_exptl_absorpt_process_details 'CrystalClear (Rigaku/MSC Inc., 2006)'
_exptl_crystal_colour Colorless
_exptl_crystal_density_diffrn 2.995
_exptl_crystal_density_method 'not measured'
_exptl_crystal_description Prism
_exptl_crystal_F_000 764
_exptl_crystal_size_max 0.28
_exptl_crystal_size_mid 0.25
_exptl_crystal_size_min 0.15
_refine_diff_density_max 1.441
_refine_diff_density_min -1.825
_refine_diff_density_rms 0.150
_refine_ls_extinction_method none
_refine_ls_goodness_of_fit_ref 1.074
_refine_ls_hydrogen_treatment mixed
_refine_ls_matrix_type full
_refine_ls_number_parameters 289
_refine_ls_number_reflns 4239
_refine_ls_number_restraints 0
_refine_ls_restrained_S_all 1.074
_refine_ls_R_factor_all 0.0371
_refine_ls_R_factor_gt 0.0347
_refine_ls_shift/su_max 0.001
_refine_ls_shift/su_mean 0.000
_refine_ls_structure_factor_coef Fsqd
_refine_ls_weighting_details 'calc w=1/[\s^2^(Fo^2^)+(0.0299P)^2^+4.0394P] where P=(Fo^2^+2Fc^2^)/3'
_refine_ls_weighting_scheme calc
_refine_ls_wR_factor_gt 0.0772
_refine_ls_wR_factor_ref 0.0786
_reflns_number_gt 3987
_reflns_number_total 4239
_reflns_threshold_expression >2sigma(I)
_cod_data_source_file ic6b03091_si_002.cif
_cod_data_source_block complex_1
_cod_depositor_comments
;
The following automatic conversions were performed:

'_symmetry_cell_setting' value 'Triclinic' changed to 'triclinic'
according to
/home/data/users/saulius/crontab/automatic-downloads/rss-feeds/ACS/lib/dictionaries/cif_core.dic
dictionary named 'cif_core.dic' version 2.4.2 from 2011-04-26.

'_exptl_absorpt_correction_type' value 'Numerical' changed to
'numerical' according to
/home/data/users/saulius/crontab/automatic-downloads/rss-feeds/ACS/lib/dictionaries/cif_core.dic
dictionary named 'cif_core.dic' version 2.4.2 from 2011-04-26.

Automatic conversion script
Id: cif_fix_values 4973 2017-02-22 13:04:09Z antanas 

 Adding full bibliography for 4345641--4345643.cif.
;
_cod_original_cell_volume 902.5(3)
_cod_original_sg_symbol_Hall '-P 1   '
_cod_original_sg_symbol_H-M 'P-1   '
_cod_database_code 4345641

loop_
_symmetry_equiv_pos_as_xyz
'x, y, z'
'-x, -y, -z'

loop_
_atom_site_label
_atom_site_type_symbol
_atom_site_fract_x
_atom_site_fract_y
_atom_site_fract_z
_atom_site_U_iso_or_equiv
_atom_site_adp_type
_atom_site_occupancy
_atom_site_symmetry_multiplicity
_atom_site_calc_flag
_atom_site_refinement_flags
Ag1 Ag 0.24270(4) 0.62325(4) 0.15327(3) 0.02775(9) Uani 1 1 d .
Ag2 Ag 0.30779(4) 1.00069(4) 0.57703(3) 0.03302(10) Uani 1 1 d .
Ag3 Ag -0.08849(5) 0.67985(4) 0.87842(3) 0.03472(10) Uani 1 1 d .
Ag4 Ag 0.40308(6) 0.90533(4) 0.20641(4) 0.04517(12) Uani 1 1 d .
O1 O 0.0147(5) 0.8548(5) 0.8238(4) 0.0545(11) Uani 1 1 d .
O2 O 0.3722(8) 0.9007(6) -0.0043(4) 0.0801(18) Uani 1 1 d .
N1 N 0.1559(4) 0.7662(4) 0.3297(3) 0.0178(6) Uani 1 1 d .
N2 N 0.1276(4) 0.8126(4) 0.5325(3) 0.0209(7) Uani 1 1 d .
N3 N 0.1829(4) 0.1924(4) 0.7212(3) 0.0239(7) Uani 1 1 d .
N4 N 0.1975(5) 0.1691(4) 0.8418(3) 0.0284(8) Uani 1 1 d .
N5 N 0.1142(4) 0.2974(4) 0.9080(3) 0.0264(7) Uani 1 1 d .
N6 N 0.0425(4) 0.4109(4) 0.8328(3) 0.0207(7) Uani 1 1 d .
N7 N 0.3291(4) 0.3715(4) 0.2636(3) 0.0193(6) Uani 1 1 d .
N8 N 0.3044(4) 0.2541(4) 0.2255(3) 0.0209(7) Uani 1 1 d .
N9 N 0.3827(4) 0.1306(4) 0.2813(3) 0.0222(7) Uani 1 1 d .
N10 N 0.4613(4) 0.1646(4) 0.3597(3) 0.0216(7) Uani 1 1 d .
N11 N 0.1978(4) 0.8919(4) 0.4699(3) 0.0207(7) Uani 1 1 d .
N12 N 0.2152(4) 0.8652(4) 0.3493(3) 0.0208(7) Uani 1 1 d .
N13 N 0.5672(5) 0.6432(4) 0.1805(3) 0.0253(7) Uani 1 1 d .
N14 N 0.6278(5) 0.6019(4) 0.0599(3) 0.0276(8) Uani 1 1 d .
N15 N 0.6727(4) 0.4545(4) 0.0420(3) 0.0218(7) Uani 1 1 d .
N16 N 0.6433(4) 0.3934(4) 0.1501(3) 0.0211(7) Uani 1 1 d .
C1 C 0.1023(4) 0.7365(4) 0.4441(3) 0.0155(7) Uani 1 1 d .
C2 C 0.0404(4) 0.6228(4) 0.4719(3) 0.0160(7) Uani 1 1 d .
C3 C 0.0741(4) 0.5427(4) 0.5791(3) 0.0153(7) Uani 1 1 d .
H3 H 0.1228 0.5721 0.6337 0.018 Uiso 1 1 calc R
C4 C 0.0377(4) 0.4207(4) 0.6073(3) 0.0153(7) Uani 1 1 d .
C5 C 0.0866(4) 0.3402(4) 0.7189(3) 0.0162(7) Uani 1 1 d .
C6 C 0.4260(4) 0.3124(4) 0.3459(3) 0.0150(7) Uani 1 1 d .
C7 C 0.5778(4) 0.5132(4) 0.2336(3) 0.0161(7) Uani 1 1 d .
C8 C 0.5313(4) 0.5070(4) 0.3686(3) 0.0148(7) Uani 1 1 d .
C9 C 0.4739(4) 0.4049(4) 0.4208(3) 0.0148(7) Uani 1 1 d .
C10 C 0.4453(4) 0.3971(4) 0.5501(3) 0.0161(7) Uani 1 1 d .
H10 H 0.4098 0.3265 0.5831 0.019 Uiso 1 1 calc R

loop_
_atom_site_aniso_label
_atom_site_aniso_U_11
_atom_site_aniso_U_22
_atom_site_aniso_U_33
_atom_site_aniso_U_23
_atom_site_aniso_U_13
_atom_site_aniso_U_12
Ag1 0.02962(17) 0.03713(19) 0.01516(14) -0.00839(12) 0.00246(12) -0.01495(15)
Ag2 0.0405(2) 0.02225(17) 0.03505(19) -0.00512(13) -0.01633(15) -0.00878(14)
Ag3 0.0455(2) 0.0390(2) 0.02153(16) 0.00014(13) -0.01139(14) -0.01799(17)
Ag4 0.0658(3) 0.02350(18) 0.0410(2) -0.00771(15) 0.01831(19) -0.02345(19)
O1 0.066(3) 0.046(2) 0.051(2) 0.0060(19) -0.009(2) -0.024(2)
O2 0.137(5) 0.048(3) 0.039(2) 0.013(2) -0.027(3) -0.021(3)
N1 0.0241(16) 0.0185(15) 0.0130(14) 0.0001(11) -0.0022(12) -0.0115(13)
N2 0.0278(17) 0.0211(16) 0.0157(15) -0.0004(12) -0.0028(13) -0.0126(14)
N3 0.0319(19) 0.0177(16) 0.0176(15) 0.0018(12) -0.0094(14) -0.0047(14)
N4 0.039(2) 0.0201(17) 0.0196(16) 0.0042(13) -0.0113(15) -0.0044(15)
N5 0.035(2) 0.0232(17) 0.0184(16) 0.0045(13) -0.0097(14) -0.0081(15)
N6 0.0249(17) 0.0208(16) 0.0141(14) 0.0022(12) -0.0060(12) -0.0069(13)
N7 0.0255(17) 0.0159(15) 0.0188(15) -0.0005(12) -0.0076(13) -0.0098(13)
N8 0.0259(17) 0.0167(15) 0.0226(16) 0.0006(12) -0.0098(13) -0.0096(13)
N9 0.0287(18) 0.0170(16) 0.0243(16) -0.0007(12) -0.0110(14) -0.0106(14)
N10 0.0282(17) 0.0142(15) 0.0243(16) -0.0004(12) -0.0120(14) -0.0083(13)
N11 0.0246(16) 0.0242(17) 0.0159(15) -0.0017(12) -0.0023(12) -0.0132(14)
N12 0.0266(17) 0.0217(16) 0.0178(15) -0.0010(12) -0.0018(13) -0.0146(14)
N13 0.039(2) 0.0212(17) 0.0138(15) -0.0007(12) 0.0021(14) -0.0132(15)
N14 0.040(2) 0.0255(18) 0.0152(15) -0.0006(13) 0.0030(14) -0.0148(16)
N15 0.0269(17) 0.0236(17) 0.0138(14) -0.0034(12) 0.0006(12) -0.0111(14)
N16 0.0262(17) 0.0188(16) 0.0156(15) -0.0046(12) 0.0007(12) -0.0084(14)
C1 0.0182(17) 0.0134(16) 0.0141(16) 0.0003(12) -0.0025(13) -0.0062(14)
C2 0.0163(16) 0.0175(17) 0.0137(15) 0.0019(13) -0.0012(13) -0.0073(14)
C3 0.0160(16) 0.0178(17) 0.0118(15) 0.0012(13) -0.0028(12) -0.0070(14)
C4 0.0152(16) 0.0151(16) 0.0111(15) 0.0003(12) -0.0002(12) -0.0031(13)
C5 0.0186(17) 0.0172(17) 0.0144(16) 0.0025(13) -0.0047(13) -0.0085(14)
C6 0.0174(17) 0.0154(16) 0.0118(15) -0.0002(12) -0.0034(12) -0.0064(14)
C7 0.0186(17) 0.0161(17) 0.0152(16) -0.0002(13) -0.0056(13) -0.0081(14)
C8 0.0173(16) 0.0150(16) 0.0111(15) -0.0015(12) -0.0029(12) -0.0058(14)
C9 0.0152(16) 0.0111(15) 0.0152(16) -0.0026(12) -0.0041(12) -0.0025(13)
C10 0.0195(17) 0.0165(17) 0.0136(16) 0.0009(13) -0.0046(13) -0.0084(14)

loop_
_atom_type_symbol
_atom_type_description
_atom_type_scat_dispersion_real
_atom_type_scat_dispersion_imag
_atom_type_scat_source
C C 0.0033 0.0016 'International Tables Vol C Tables 4.2.6.8 and 6.1.1.4'
H H 0.0000 0.0000 'International Tables Vol C Tables 4.2.6.8 and 6.1.1.4'
N N 0.0061 0.0033 'International Tables Vol C Tables 4.2.6.8 and 6.1.1.4'
O O 0.0106 0.0060 'International Tables Vol C Tables 4.2.6.8 and 6.1.1.4'
Ag Ag -0.8971 1.1015 'International Tables Vol C Tables 4.2.6.8 and 6.1.1.4'

loop_
_geom_angle_atom_site_label_1
_geom_angle_atom_site_label_2
_geom_angle_atom_site_label_3
_geom_angle
_geom_angle_site_symmetry_1
_geom_angle_site_symmetry_3
N15 Ag1 N1 162.90(13) 2_665 .
N15 Ag1 N7 102.68(12) 2_665 .
N1 Ag1 N7 93.46(11) . .
N3 Ag2 N11 125.88(13) 1_565 .
N3 Ag2 N10 107.63(12) 1_565 2_666
N11 Ag2 N10 116.09(12) . 2_666
N5 Ag3 O1 99.50(15) 2_567 .
N5 Ag3 N8 122.63(13) 2_567 2_566
O1 Ag3 N8 106.76(14) . 2_566
N5 Ag3 N6 103.35(12) 2_567 .
O1 Ag3 N6 125.68(14) . .
N8 Ag3 N6 100.99(12) 2_566 .
N9 Ag4 N13 142.84(13) 1_565 .
N9 Ag4 N12 102.19(13) 1_565 .
N13 Ag4 N12 92.14(13) . .
N9 Ag4 O2 114.83(15) 1_565 .
N13 Ag4 O2 88.79(15) . .
N12 Ag4 O2 114.62(19) . .
N12 N1 C1 105.2(3) . .
N12 N1 Ag1 118.8(2) . .
C1 N1 Ag1 130.2(3) . .
C1 N2 N11 104.7(3) . .
C5 N3 N4 105.2(3) . .
C5 N3 Ag2 134.2(3) . 1_545
N4 N3 Ag2 120.6(3) . 1_545
N5 N4 N3 109.3(3) . .
N4 N5 N6 109.8(3) . .
N4 N5 Ag3 123.8(3) . 2_567
N6 N5 Ag3 126.4(3) . 2_567
C5 N6 N5 104.0(3) . .
C5 N6 Ag3 125.9(3) . .
N5 N6 Ag3 129.1(2) . .
C6 N7 N8 104.7(3) . .
C6 N7 Ag1 132.4(2) . .
N8 N7 Ag1 121.7(2) . .
N9 N8 N7 110.0(3) . .
N9 N8 Ag3 131.5(3) . 2_566
N7 N8 Ag3 116.0(2) . 2_566
N8 N9 N10 109.0(3) . .
N8 N9 Ag4 117.4(2) . 1_545
N10 N9 Ag4 132.2(3) . 1_545
C6 N10 N9 104.7(3) . .
C6 N10 Ag2 121.4(3) . 2_666
N9 N10 Ag2 127.4(2) . 2_666
N12 N11 N2 110.5(3) . .
N12 N11 Ag2 130.0(3) . .
N2 N11 Ag2 118.0(2) . .
N11 N12 N1 108.5(3) . .
N11 N12 Ag4 122.2(3) . .
N1 N12 Ag4 125.1(2) . .
N14 N13 C7 105.2(3) . .
N14 N13 Ag4 110.6(3) . .
C7 N13 Ag4 138.3(3) . .
N15 N14 N13 108.9(3) . .
N14 N15 N16 110.5(3) . .
N14 N15 Ag1 112.3(3) . 2_665
N16 N15 Ag1 137.0(3) . 2_665
C7 N16 N15 104.0(3) . .
N2 C1 N1 111.1(3) . .
N2 C1 C2 122.9(3) . .
N1 C1 C2 125.7(3) . .
C3 C2 C4 117.8(3) . 2_566
C3 C2 C1 117.2(3) . .
C4 C2 C1 124.7(3) 2_566 .
C4 C3 C2 122.4(3) . .
C4 C3 H3 118.8 . .
C2 C3 H3 118.8 . .
C3 C4 C2 119.8(3) . 2_566
C3 C4 C5 117.3(3) . .
C2 C4 C5 122.9(3) 2_566 .
N3 C5 N6 111.6(3) . .
N3 C5 C4 125.6(3) . .
N6 C5 C4 122.8(3) . .
N10 C6 N7 111.6(3) . .
N10 C6 C9 124.5(3) . .
N7 C6 C9 123.5(3) . .
N16 C7 N13 111.4(3) . .
N16 C7 C8 125.9(3) . .
N13 C7 C8 122.6(3) . .
C9 C8 C10 118.0(3) . 2_666
C9 C8 C7 123.9(3) . .
C10 C8 C7 118.0(3) 2_666 .
C10 C9 C8 120.4(3) . .
C10 C9 C6 116.5(3) . .
C8 C9 C6 122.9(3) . .
C9 C10 C8 121.6(3) . 2_666
C9 C10 H10 119.2 . .
C8 C10 H10 119.2 2_666 .

loop_
_geom_bond_atom_site_label_1
_geom_bond_atom_site_label_2
_geom_bond_distance
_geom_bond_site_symmetry_2
Ag1 N15 2.171(3) 2_665
Ag1 N1 2.208(3) .
Ag1 N7 2.555(3) .
Ag2 N3 2.217(4) 1_565
Ag2 N11 2.233(3) .
Ag2 N10 2.319(3) 2_666
Ag3 N5 2.300(3) 2_567
Ag3 O1 2.331(5) .
Ag3 N8 2.368(3) 2_566
Ag3 N6 2.370(3) .
Ag4 N9 2.255(3) 1_565
Ag4 N13 2.331(4) .
Ag4 N12 2.354(3) .
Ag4 O2 2.361(5) .
N1 N12 1.344(5) .
N1 C1 1.344(5) .
N2 C1 1.333(5) .
N2 N11 1.339(5) .
N3 C5 1.330(5) .
N3 N4 1.346(5) .
N3 Ag2 2.217(4) 1_545
N4 N5 1.301(5) .
N5 N6 1.360(5) .
N5 Ag3 2.300(3) 2_567
N6 C5 1.338(5) .
N7 C6 1.338(5) .
N7 N8 1.340(4) .
N8 N9 1.308(5) .
N8 Ag3 2.368(3) 2_566
N9 N10 1.356(4) .
N9 Ag4 2.255(3) 1_545
N10 C6 1.331(5) .
N10 Ag2 2.319(3) 2_666
N11 N12 1.312(4) .
N13 N14 1.340(5) .
N13 C7 1.343(5) .
N14 N15 1.307(5) .
N15 N16 1.351(5) .
N15 Ag1 2.171(3) 2_665
N16 C7 1.336(5) .
C1 C2 1.468(5) .
C2 C3 1.391(5) .
C2 C4 1.407(5) 2_566
C3 C4 1.384(5) .
C3 H3 0.9300 .
C4 C2 1.407(5) 2_566
C4 C5 1.461(5) .
C6 C9 1.475(5) .
C7 C8 1.474(5) .
C8 C9 1.398(5) .
C8 C10 1.401(5) 2_666
C9 C10 1.397(5) .
C10 C8 1.401(5) 2_666
C10 H10 0.9300 .
